data_4323292
loop_
_publ_author_name
'Xinyi Wei'
'Michael H. Dickman'
'Michael T. Pope'

_publ_section_title
;
 New Routes for Multiple Derivatization of Polyoxometalates.
 Bis(acetato)dirhodium-11-tungstophosphate, [(PO4)W11O35{Rh2(OAc)2}]5-
;
_journal_name_full 'Inorganic Chemistry'
_journal_page_first 130
_journal_page_last 131
_journal_paper_doi 10.1021/ic960991a
_journal_volume 36
_journal_year 1997
_chemical_formula_sum 'C13 N15 O49 P Rh2 S2 W11'
_chemical_formula_weight 3473.54
_chemical_name_systematic
; 
 ? 
;
_space_group_IT_number 9
_symmetry_cell_setting monoclinic
_symmetry_space_group_name_Hall 'C -2yc'
_symmetry_space_group_name_H-M 'C 1 c 1'
_atom_sites_solution_hydrogens none
_atom_sites_solution_primary direct
_atom_sites_solution_secondary difmap
_audit_creation_method SHELXL
_cell_angle_alpha 90.00
_cell_angle_beta 110.833(8)
_cell_angle_gamma 90.00
_cell_formula_units_Z 4
_cell_length_a 22.451(3)
_cell_length_b 11.8408(14)
_cell_length_c 25.698(3)
_cell_measurement_reflns_used 40
_cell_measurement_temperature 173(2)
_cell_measurement_theta_max 12.60
_cell_measurement_theta_min 4.93
_cell_volume 6384.9(14)
_computing_cell_refinement 'Siemens XSCANS'
_computing_data_collection 'Siemens XSCANS'
_computing_data_reduction 'Siemens SHELXTL'
_computing_molecular_graphics 'Siemens SHELXTL'
_computing_publication_material 'Siemens SHELXTL'
_computing_structure_refinement 'SHELXL-93 (Sheldrick, 1993)'
_computing_structure_solution 'SHELXS-86 (Sheldrick, 1990)'
_diffrn_ambient_temperature 173(2)
_diffrn_measurement_device 'Siemens P4/RA'
_diffrn_measurement_method '2\q/\w scans'
_diffrn_radiation_monochromator graphite
_diffrn_radiation_source 'rotating anode'
_diffrn_radiation_type MoK\a
_diffrn_radiation_wavelength 0.71073
_diffrn_reflns_av_R_equivalents 0.0306
_diffrn_reflns_av_sigmaI/netI 0.0502
_diffrn_reflns_limit_h_max 29
_diffrn_reflns_limit_h_min -1
_diffrn_reflns_limit_k_max 15
_diffrn_reflns_limit_k_min -1
_diffrn_reflns_limit_l_max 31
_diffrn_reflns_limit_l_min -33
_diffrn_reflns_number 10598
_diffrn_reflns_theta_max 30.00
_diffrn_reflns_theta_min 1.94
_diffrn_standards_decay_% 29.15
_diffrn_standards_interval_count 97
_diffrn_standards_number 3
_exptl_absorpt_coefficient_mu 20.429
_exptl_absorpt_correction_T_max 0.1834
_exptl_absorpt_correction_T_min 0.0952
_exptl_absorpt_correction_type empirical
_exptl_crystal_colour red-brown
_exptl_crystal_density_diffrn 3.614
_exptl_crystal_description block
_exptl_crystal_F_000 6104
_exptl_crystal_size_max .06
_exptl_crystal_size_mid .08
_exptl_crystal_size_min .40
_refine_diff_density_max 3.604
_refine_diff_density_min -3.094
_refine_diff_density_rms 0.444
_refine_ls_abs_structure_details 'Flack H D (1983), Acta Cryst. A39, 876-881'
_refine_ls_abs_structure_Flack 0.017(13)
_refine_ls_extinction_method none
_refine_ls_goodness_of_fit_all 1.103
_refine_ls_goodness_of_fit_obs 1.121
_refine_ls_matrix_type full
_refine_ls_number_parameters 457
_refine_ls_number_reflns 9728
_refine_ls_number_restraints 2
_refine_ls_restrained_S_all 1.102
_refine_ls_restrained_S_obs 1.121
_refine_ls_R_factor_all 0.0526
_refine_ls_R_factor_obs 0.0468
_refine_ls_shift/esd_max -0.085
_refine_ls_shift/esd_mean 0.002
_refine_ls_structure_factor_coef Fsqd
_refine_ls_weighting_details 'w=1/[\s^2^(Fo^2^)+(0.0490P)^2^+327.0000P] where P=(Fo^2^+2Fc^2^)/3'
_refine_ls_weighting_scheme calc
_refine_ls_wR_factor_all 0.1146
_refine_ls_wR_factor_obs 0.1119
_reflns_number_observed 8999
_reflns_number_total 9728
_reflns_observed_criterion >2sigma(I)
_cod_data_source_file ic960991a.cif
_cod_data_source_block wei
_cod_depositor_comments
;
The following automatic conversions were performed:

'_refine_ls_weighting_scheme' value 'calc
w=1/[\s^2^(Fo^2^)+(0.0490P)^2^+327.0000P] where P=(Fo^2^+2Fc^2^)/3'
was changed to 'calc'. New tag '_refine_ls_weighting_details' was
created. The value of the new tag was set to
'w=1/[\s^2^(Fo^2^)+(0.0490P)^2^+327.0000P] where P=(Fo^2^+2Fc^2^)/3'.

Automatic conversion script
Id: cif_fix_values 3143 2015-03-26 13:38:13Z robertas 
;
_cod_original_cell_volume 6384.8(13)
_cod_database_code 4323292

loop_
_symmetry_equiv_pos_as_xyz
'x, y, z'
'x, -y, z+1/2'
'x+1/2, y+1/2, z'
'x+1/2, -y+1/2, z+1/2'

loop_
_atom_site_aniso_label
_atom_site_aniso_U_11
_atom_site_aniso_U_22
_atom_site_aniso_U_33
_atom_site_aniso_U_23
_atom_site_aniso_U_13
_atom_site_aniso_U_12
Rh1 0.0135(7) 0.0163(7) 0.0159(6) -0.0032(6) 0.0040(5) -0.0007(6)
Rh2 0.0168(7) 0.0121(7) 0.0157(6) -0.0031(5) 0.0061(6) -0.0006(6)
S1 0.014(2) 0.025(3) 0.027(3) -0.004(2) 0.003(2) 0.001(2)
S2 0.021(3) 0.015(2) 0.031(3) -0.004(2) 0.011(2) -0.002(2)
W1 0.0126(3) 0.0101(3) 0.0158(3) 0.0011(3) 0.0053(3) 0.0018(3)
W2 0.0138(3) 0.0096(3) 0.0171(3) -0.0010(3) 0.0081(3) 0.0001(3)
W3 0.0155(4) 0.0085(4) 0.0191(4) -0.0031(3) 0.0066(3) 0.0005(3)
W4 0.0120(3) 0.0112(4) 0.0183(3) -0.0035(3) 0.0029(3) -0.0004(3)
W5 0.0132(4) 0.0104(4) 0.0196(3) -0.0011(3) 0.0056(3) 0.0013(3)
W6 0.0155(4) 0.0082(3) 0.0187(3) -0.0018(3) 0.0074(3) -0.0004(3)
W7 0.0143(4) 0.0103(4) 0.0210(4) -0.0031(3) 0.0072(3) -0.0025(3)
W8 0.0121(3) 0.0106(3) 0.0199(3) -0.0011(3) 0.0073(3) 0.0007(3)
W9 0.0166(4) 0.0152(4) 0.0148(3) -0.0016(3) 0.0053(3) 0.0020(3)
W10 0.0207(4) 0.0117(4) 0.0190(4) 0.0029(3) 0.0091(3) 0.0024(3)
W11 0.0191(4) 0.0127(4) 0.0215(4) -0.0001(3) 0.0113(3) -0.0010(3)
P 0.016(2) 0.008(2) 0.016(2) -0.001(2) 0.009(2) 0.002(2)

loop_
_atom_site_label
_atom_site_type_symbol
_atom_site_fract_x
_atom_site_fract_y
_atom_site_fract_z
_atom_site_U_iso_or_equiv
_atom_site_thermal_displace_type
_atom_site_occupancy
_atom_site_calc_flag
_atom_site_refinement_flags
_atom_site_disorder_group
Rh1 Rh -0.08695(8) 1.19483(14) 0.24072(7) 0.0155(3) Uani 1 d . .
Rh2 Rh 0.01916(8) 1.09791(13) 0.26119(6) 0.0148(3) Uani 1 d . .
O1RH O -0.0537(8) 1.3430(14) 0.2748(6) 0.021(3) Uiso 1 d . .
O2RH O 0.0731(7) 1.2290(13) 0.2994(6) 0.016(3) Uiso 1 d . .
O6RH O 0.0253(7) 1.0314(13) 0.3347(6) 0.015(3) Uiso 1 d . .
O7RH O -0.0998(8) 1.1436(14) 0.3100(6) 0.019(3) Uiso 1 d . .
O1C1 O -0.1281(9) 1.0519(15) 0.2031(7) 0.026(3) Uiso 1 d . .
O2C1 O -0.0316(9) 0.9624(16) 0.2240(7) 0.027(4) Uiso 1 d . .
C1A C -0.0944(14) 0.9640(24) 0.2014(11) 0.031(5) Uiso 1 d . .
C1B C -0.1293(13) 0.8524(24) 0.1766(10) 0.030(5) Uiso 1 d . .
O1C2 O -0.0772(9) 1.2439(15) 0.1693(7) 0.025(3) Uiso 1 d . .
O2C2 O 0.0160(8) 1.1603(15) 0.1867(7) 0.023(3) Uiso 1 d . .
C2A C -0.0308(12) 1.2151(22) 0.1554(10) 0.026(5) Uiso 1 d . .
C2B C -0.0287(18) 1.2505(32) 0.0983(14) 0.047(8) Uiso 1 d . .
S1 S -0.1946(3) 1.2781(5) 0.2070(2) 0.0229(11) Uani 1 d . .
S2 S 0.1229(3) 1.0126(5) 0.2615(2) 0.0219(11) Uani 1 d . .
O1S1 O -0.2100(10) 1.3933(18) 0.2230(8) 0.037(4) Uiso 1 d . .
C1S1 C -0.2492(16) 1.1816(28) 0.2175(12) 0.039(6) Uiso 1 d . .
C2S1 C -0.2224(13) 1.2767(23) 0.1342(10) 0.028(5) Uiso 1 d . .
O1S2 O 0.1723(10) 1.1007(18) 0.2631(8) 0.037(4) Uiso 1 d . .
C1S2 C 0.1059(14) 0.9327(24) 0.1986(11) 0.032(5) Uiso 1 d . .
C2S2 C 0.1629(16) 0.9103(27) 0.3136(12) 0.038(6) Uiso 1 d . .
W1 W -0.02622(4) 1.44067(7) 0.32969(3) 0.01279(15) Uani 1 d . .
W2 W 0.11499(4) 1.31102(7) 0.35827(3) 0.01279(15) Uani 1 d . .
W3 W 0.01537(4) 1.51511(7) 0.48046(3) 0.0143(2) Uani 1 d . .
W4 W 0.16056(4) 1.38889(7) 0.50900(3) 0.0145(2) Uani 1 d . .
W5 W 0.16869(4) 1.09222(7) 0.46916(3) 0.0144(2) Uani 1 d . .
W6 W 0.03129(4) 0.95208(7) 0.39385(3) 0.01379(15) Uani 1 d . .
W7 W -0.12252(4) 1.09039(7) 0.36359(3) 0.0149(2) Uani 1 d . .
W8 W -0.13280(4) 1.36122(7) 0.40604(3) 0.01376(15) Uani 1 d . .
W9 W 0.06326(4) 1.30449(7) 0.57883(3) 0.0156(2) Uani 1 d . .
W10 W 0.06790(4) 1.00785(7) 0.53508(3) 0.0166(2) Uani 1 d . .
W11 W -0.08744(4) 1.15257(7) 0.50514(3) 0.0167(2) Uani 1 d . .
P P 0.0199(3) 1.2355(5) 0.4345(2) 0.0126(8) Uani 1 d . .
O1P O 0.0233(7) 1.2816(13) 0.3805(6) 0.017(3) Uiso 1 d . .
O2P O -0.0482(7) 1.2172(12) 0.4285(5) 0.012(3) Uiso 1 d . .
O3P O 0.0566(7) 1.1234(13) 0.4494(6) 0.015(3) Uiso 1 d . .
O4P O 0.0492(7) 1.3212(12) 0.4815(5) 0.012(3) Uiso 1 d . .
O1 O -0.0521(8) 1.5665(13) 0.2951(6) 0.018(3) Uiso 1 d . .
O2 O 0.1775(8) 1.3640(14) 0.3421(6) 0.019(3) Uiso 1 d . .
O3 O -0.0007(9) 1.6532(15) 0.4899(7) 0.025(3) Uiso 1 d . .
O4 O 0.2346(9) 1.4468(15) 0.5366(7) 0.025(3) Uiso 1 d . .
O5 O 0.2453(9) 1.0473(15) 0.4829(7) 0.025(3) Uiso 1 d . .
O6 O 0.0235(8) 0.8132(14) 0.3703(6) 0.018(3) Uiso 1 d . .
O7 O -0.1837(9) 1.0014(16) 0.3307(7) 0.027(4) Uiso 1 d . .
O8 O -0.1973(9) 1.4497(15) 0.3913(7) 0.024(3) Uiso 1 d . .
O9 O 0.0766(8) 1.3181(14) 0.6483(6) 0.020(3) Uiso 1 d . .
O10 O 0.0848(9) 0.9182(15) 0.5904(7) 0.026(3) Uiso 1 d . .
O11 O -0.1274(9) 1.1088(15) 0.5475(7) 0.025(3) Uiso 1 d . .
O12 O 0.0608(8) 1.4435(14) 0.3342(6) 0.018(3) Uiso 1 d . .
O13 O 0.0098(7) 1.5079(12) 0.4085(6) 0.014(3) Uiso 1 d . .
O18 O -0.0968(7) 1.4005(12) 0.3539(5) 0.013(3) Uiso 1 d . .
O24 O 0.1427(7) 1.3874(13) 0.4337(6) 0.016(3) Uiso 1 d . .
O25 O 0.1523(7) 1.1828(13) 0.4051(6) 0.016(3) Uiso 1 d . .
O34 O 0.1077(7) 1.5183(13) 0.5045(6) 0.016(3) Uiso 1 d . .
O38 O -0.0686(7) 1.4522(13) 0.4592(6) 0.015(3) Uiso 1 d . .
O39 O 0.0292(8) 1.4538(13) 0.5543(6) 0.018(3) Uiso 1 d . .
O45 O 0.1813(7) 1.2332(13) 0.5096(6) 0.017(3) Uiso 1 d . .
O49 O 0.1435(7) 1.3582(13) 0.5764(6) 0.015(3) Uiso 1 d . .
O56 O 0.1227(7) 0.9669(12) 0.4253(5) 0.014(3) Uiso 1 d . .
O67 O -0.0548(7) 0.9871(13) 0.3899(6) 0.017(3) Uiso 1 d . .
O78 O -0.1689(8) 1.2278(15) 0.3657(7) 0.023(3) Uiso 1 d . .
O101 O -0.0189(8) 1.0456(14) 0.5191(6) 0.018(3) Uiso 1 d . .
O510 O 0.1516(8) 1.0265(14) 0.5291(6) 0.020(3) Uiso 1 d . .
O610 O 0.0448(8) 0.9094(14) 0.4745(6) 0.022(3) Uiso 1 d . .
O711 O -0.1296(7) 1.0705(13) 0.4402(6) 0.015(3) Uiso 1 d . .
O811 O -0.1378(8) 1.2833(14) 0.4710(6) 0.022(3) Uiso 1 d . .
O910 O 0.0828(9) 1.1558(15) 0.5710(7) 0.025(3) Uiso 1 d . .
O911 O -0.0232(8) 1.2535(14) 0.5492(6) 0.020(3) Uiso 1 d . .
C1G C -0.3098(13) 1.1662(24) 0.4108(10) 0.028(5) Uiso 1 d . .
N1A N -0.3724(12) 1.1523(21) 0.3931(10) 0.034(5) Uiso 1 d . .
N1B N -0.2875(11) 1.2667(20) 0.4316(9) 0.030(5) Uiso 1 d . .
N1C N -0.2715(13) 1.0867(23) 0.4024(10) 0.039(5) Uiso 1 d . .
C2G C 0.1632(21) 0.3476(38) 0.1705(16) 0.056(9) Uiso 1 d . .
N2A N 0.1375(24) 0.3386(40) 0.2128(18) 0.087(13) Uiso 1 d . .
N2B N 0.1807(35) 0.2547(59) 0.1637(25) 0.134(21) Uiso 1 d . .
N2C N 0.1530(28) 0.4561(47) 0.1566(20) 0.101(16) Uiso 1 d . .
C3G C -0.1448(14) 0.7801(24) 0.4626(11) 0.032(5) Uiso 1 d . .
N3A N -0.0971(11) 0.8250(20) 0.4601(9) 0.029(5) Uiso 1 d . .
N3B N -0.1508(12) 0.6633(21) 0.4630(9) 0.032(5) Uiso 1 d . .
N3C N -0.1927(16) 0.8337(27) 0.4697(12) 0.051(7) Uiso 1 d . .
C4G C -0.1779(13) 1.7073(23) 0.3094(10) 0.028(5) Uiso 1 d . .
N4A N -0.1171(14) 1.7477(24) 0.3246(11) 0.041(6) Uiso 1 d . .
N4B N -0.1892(12) 1.6070(22) 0.2871(10) 0.035(5) Uiso 1 d . .
N4C N -0.2260(15) 1.7662(27) 0.3154(12) 0.049(7) Uiso 1 d . .
C5G C -0.0869(17) 1.5431(29) 0.1278(13) 0.043(7) Uiso 1 d . .
N5A N -0.1261(19) 1.5669(32) 0.0686(14) 0.064(9) Uiso 1 d . .
N5B N -0.0317(19) 1.5103(33) 0.1385(14) 0.064(9) Uiso 1 d . .
N5C N -0.1215(14) 1.5494(24) 0.1639(11) 0.043(6) Uiso 1 d . .
O1WA O 0.2388(19) 0.9391(32) 0.6391(15) 0.042(8) Uiso 0.60 d P .
O1WB O 0.2489(30) 0.8894(51) 0.5833(23) 0.045(13) Uiso 0.40 d P .
O2W O 0.0755(17) 0.5403(30) 0.2421(13) 0.077(9) Uiso 1 d . .
O3W O 0.1460(15) 1.7418(24) 0.5230(11) 0.060(7) Uiso 1 d . .
O4W O 0.0293(14) 0.7512(24) 0.2587(11) 0.057(6) Uiso 1 d . .

loop_
_atom_type_symbol
_atom_type_description
_atom_type_scat_dispersion_real
_atom_type_scat_dispersion_imag
_atom_type_scat_source
C C 0.0033 0.0016 'International Tables Vol C Tables 4.2.6.8 and 6.1.1.4'
N N 0.0061 0.0033 'International Tables Vol C Tables 4.2.6.8 and 6.1.1.4'
O O 0.0106 0.0060 'International Tables Vol C Tables 4.2.6.8 and 6.1.1.4'
P P 0.1023 0.0942 'International Tables Vol C Tables 4.2.6.8 and 6.1.1.4'
Rh Rh -1.1178 0.9187 'International Tables Vol C Tables 4.2.6.8 and 6.1.1.4'
W W -0.8490 6.8722 'International Tables Vol C Tables 4.2.6.8 and 6.1.1.4'
S S 0.1246 0.1234 'International Tables Vol C Tables 4.2.6.8 and 6.1.1.4'

loop_
_geom_angle_atom_site_label_1
_geom_angle_atom_site_label_2
_geom_angle_atom_site_label_3
_geom_angle
_geom_angle_site_symmetry_1
_geom_angle_site_symmetry_3
_geom_angle_publ_flag
O1RH Rh1 O7RH 91.5(6) . . ?
O1RH Rh1 O1C1 174.9(7) . . ?
O7RH Rh1 O1C1 89.2(7) . . ?
O1RH Rh1 O1C2 90.1(7) . . ?
O7RH Rh1 O1C2 177.9(7) . . ?
O1C1 Rh1 O1C2 89.2(7) . . ?
O1RH Rh1 S1 88.3(5) . . ?
O7RH Rh1 S1 90.0(5) . . ?
O1C1 Rh1 S1 86.6(6) . . ?
O1C2 Rh1 S1 88.5(5) . . ?
O1RH Rh1 Rh2 97.5(5) . . ?
O7RH Rh1 Rh2 95.8(5) . . ?
O1C1 Rh1 Rh2 87.5(5) . . ?
O1C2 Rh1 Rh2 85.4(5) . . ?
S1 Rh1 Rh2 171.6(2) . . ?
O2RH Rh2 O2C1 177.6(7) . . ?
O2RH Rh2 O6RH 90.9(6) . . ?
O2C1 Rh2 O6RH 88.4(6) . . ?
O2RH Rh2 O2C2 89.5(6) . . ?
O2C1 Rh2 O2C2 91.1(7) . . ?
O6RH Rh2 O2C2 177.5(7) . . ?
O2RH Rh2 Rh1 96.4(4) . . ?
O2C1 Rh2 Rh1 86.0(5) . . ?
O6RH Rh2 Rh1 96.8(4) . . ?
O2C2 Rh2 Rh1 85.6(5) . . ?
O2RH Rh2 S2 85.0(5) . . ?
O2C1 Rh2 S2 92.8(5) . . ?
O6RH Rh2 S2 94.9(5) . . ?
O2C2 Rh2 S2 82.7(5) . . ?
Rh1 Rh2 S2 168.2(2) . . ?
W1 O1RH Rh1 154.9(9) . . ?
W2 O2RH Rh2 153.5(8) . . ?
W6 O6RH Rh2 170.7(9) . . ?
W7 O7RH Rh1 170.9(10) . . ?
C1A O1C1 Rh1 121.2(17) . . ?
C1A O2C1 Rh2 122.4(18) . . ?
O1C1 C1A O2C1 122.9(25) . . ?
O1C1 C1A C1B 118.7(24) . . ?
O2C1 C1A C1B 118.2(24) . . ?
C2A O1C2 Rh1 123.3(16) . . ?
C2A O2C2 Rh2 122.3(16) . . ?
O2C2 C2A O1C2 123.1(23) . . ?
O2C2 C2A C2B 116.7(24) . . ?
O1C2 C2A C2B 120.2(25) . . ?
O1S1 S1 C2S1 105.9(12) . . ?
O1S1 S1 C1S1 107.8(14) . . ?
C2S1 S1 C1S1 98.9(14) . . ?
O1S1 S1 Rh1 124.0(9) . . ?
C2S1 S1 Rh1 107.8(9) . . ?
C1S1 S1 Rh1 109.5(11) . . ?
O1S2 S2 C1S2 107.9(12) . . ?
O1S2 S2 C2S2 106.1(14) . . ?
C1S2 S2 C2S2 101.9(14) . . ?
O1S2 S2 Rh2 112.9(9) . . ?
C1S2 S2 Rh2 107.9(10) . . ?
C2S2 S2 Rh2 119.2(11) . . ?
O1 W1 O1RH 101.4(7) . . ?
O1 W1 O12 99.5(7) . . ?
O1RH W1 O12 96.8(7) . . ?
O1 W1 O18 102.2(7) . . ?
O1RH W1 O18 90.2(7) . . ?
O12 W1 O18 155.4(6) . . ?
O1 W1 O13 96.6(6) . . ?
O1RH W1 O13 161.5(7) . . ?
O12 W1 O13 84.2(6) . . ?
O18 W1 O13 82.0(6) . . ?
O1 W1 O1P 171.8(7) . . ?
O1RH W1 O1P 83.1(6) . . ?
O12 W1 O1P 73.0(6) . . ?
O18 W1 O1P 84.5(6) . . ?
O13 W1 O1P 79.6(5) . . ?
O2 W2 O2RH 103.1(7) . . ?
O2 W2 O25 103.1(7) . . ?
O2RH W2 O25 94.7(7) . . ?
O2 W2 O12 95.8(7) . . ?
O2RH W2 O12 95.1(7) . . ?
O25 W2 O12 156.1(6) . . ?
O2 W2 O24 93.9(7) . . ?
O2RH W2 O24 163.0(7) . . ?
O25 W2 O24 80.6(6) . . ?
O12 W2 O24 83.7(6) . . ?
O2 W2 O1P 167.1(7) . . ?
O2RH W2 O1P 83.2(6) . . ?
O25 W2 O1P 87.4(6) . . ?
O12 W2 O1P 72.2(6) . . ?
O24 W2 O1P 80.3(6) . . ?
O3 W3 O13 104.4(7) . . ?
O3 W3 O38 100.2(8) . . ?
O13 W3 O38 89.3(6) . . ?
O3 W3 O34 101.0(8) . . ?
O13 W3 O34 90.2(6) . . ?
O38 W3 O34 158.2(6) . . ?
O3 W3 O39 100.7(7) . . ?
O13 W3 O39 154.9(7) . . ?
O38 W3 O39 86.1(6) . . ?
O34 W3 O39 85.1(6) . . ?
O3 W3 O4P 171.3(7) . . ?
O13 W3 O4P 82.7(5) . . ?
O38 W3 O4P 84.7(6) . . ?
O34 W3 O4P 73.7(6) . . ?
O39 W3 O4P 72.2(5) . . ?
O4 W4 O24 105.0(7) . . ?
O4 W4 O45 100.8(8) . . ?
O24 W4 O45 87.7(6) . . ?
O4 W4 O34 101.2(8) . . ?
O24 W4 O34 92.6(6) . . ?
O45 W4 O34 157.1(7) . . ?
O4 W4 O49 100.2(7) . . ?
O24 W4 O49 154.8(7) . . ?
O45 W4 O49 86.4(6) . . ?
O34 W4 O49 83.6(6) . . ?
O4 W4 O4P 170.4(6) . . ?
O24 W4 O4P 82.9(6) . . ?
O45 W4 O4P 84.7(6) . . ?
O34 W4 O4P 72.6(6) . . ?
O49 W4 O4P 72.2(5) . . ?
O5 W5 O510 100.6(8) . . ?
O5 W5 O25 103.1(7) . . ?
O510 W5 O25 156.2(7) . . ?
O5 W5 O56 99.8(7) . . ?
O510 W5 O56 86.4(6) . . ?
O25 W5 O56 91.7(6) . . ?
O5 W5 O45 102.3(8) . . ?
O510 W5 O45 87.2(7) . . ?
O25 W5 O45 85.6(6) . . ?
O56 W5 O45 157.7(6) . . ?
O5 W5 O3P 170.7(7) . . ?
O510 W5 O3P 74.6(6) . . ?
O25 W5 O3P 82.2(6) . . ?
O56 W5 O3P 72.1(6) . . ?
O45 W5 O3P 85.6(6) . . ?
O6 W6 O6RH 103.8(7) . . ?
O6 W6 O56 101.1(7) . . ?
O6RH W6 O56 93.2(6) . . ?
O6 W6 O67 102.0(7) . . ?
O6RH W6 O67 94.1(7) . . ?
O56 W6 O67 153.3(6) . . ?
O6 W6 O610 94.5(7) . . ?
O6RH W6 O610 161.6(7) . . ?
O56 W6 O610 81.1(6) . . ?
O67 W6 O610 83.9(6) . . ?
O6 W6 O3P 165.4(6) . . ?
O6RH W6 O3P 89.5(6) . . ?
O56 W6 O3P 71.7(6) . . ?
O67 W6 O3P 82.7(6) . . ?
O610 W6 O3P 72.1(6) . . ?
O7 W7 O7RH 104.1(8) . . ?
O7 W7 O67 100.5(8) . . ?
O7RH W7 O67 95.3(7) . . ?
O7 W7 O78 100.7(8) . . ?
O7RH W7 O78 91.7(7) . . ?
O67 W7 O78 155.2(7) . . ?
O7 W7 O711 94.7(7) . . ?
O7RH W7 O711 160.9(7) . . ?
O67 W7 O711 84.8(6) . . ?
O78 W7 O711 81.0(6) . . ?
O7 W7 O2P 165.1(7) . . ?
O7RH W7 O2P 89.8(6) . . ?
O67 W7 O2P 83.4(6) . . ?
O78 W7 O2P 72.9(6) . . ?
O711 W7 O2P 71.2(5) . . ?
O8 W8 O18 103.8(7) . . ?
O8 W8 O78 102.9(8) . . ?
O18 W8 O78 91.4(7) . . ?
O8 W8 O38 100.1(7) . . ?
O18 W8 O38 88.0(6) . . ?
O78 W8 O38 156.4(7) . . ?
O8 W8 O811 100.2(7) . . ?
O18 W8 O811 155.8(7) . . ?
O78 W8 O811 86.0(7) . . ?
O38 W8 O811 85.0(6) . . ?
O8 W8 O2P 173.5(7) . . ?
O18 W8 O2P 81.1(5) . . ?
O78 W8 O2P 72.4(6) . . ?
O38 W8 O2P 84.3(5) . . ?
O811 W8 O2P 75.2(6) . . ?
O9 W9 O910 104.1(7) . . ?
O9 W9 O911 102.8(7) . . ?
O910 W9 O911 84.4(8) . . ?
O9 W9 O49 100.6(7) . . ?
O910 W9 O49 92.9(7) . . ?
O911 W9 O49 156.4(6) . . ?
O9 W9 O39 99.0(7) . . ?
O910 W9 O39 156.4(7) . . ?
O911 W9 O39 86.1(7) . . ?
O49 W9 O39 87.3(7) . . ?
O9 W9 O4P 169.6(7) . . ?
O910 W9 O4P 85.0(6) . . ?
O911 W9 O4P 82.7(6) . . ?
O49 W9 O4P 73.7(5) . . ?
O39 W9 O4P 72.4(5) . . ?
O10 W10 O610 102.7(8) . . ?
O10 W10 O101 103.5(8) . . ?
O610 W10 O101 90.4(7) . . ?
O10 W10 O510 101.6(8) . . ?
O610 W10 O510 89.7(7) . . ?
O101 W10 O510 154.2(7) . . ?
O10 W10 O910 102.4(8) . . ?
O610 W10 O910 154.9(7) . . ?
O101 W10 O910 83.2(7) . . ?
O510 W10 O910 85.9(7) . . ?
O10 W10 O3P 170.7(7) . . ?
O610 W10 O3P 72.5(6) . . ?
O101 W10 O3P 84.6(6) . . ?
O510 W10 O3P 70.8(6) . . ?
O910 W10 O3P 82.7(6) . . ?
O11 W11 O711 101.3(7) . . ?
O11 W11 O911 105.5(7) . . ?
O711 W11 O911 153.1(7) . . ?
O11 W11 O101 104.3(8) . . ?
O711 W11 O101 86.7(6) . . ?
O911 W11 O101 85.2(7) . . ?
O11 W11 O811 100.2(8) . . ?
O711 W11 O811 89.0(7) . . ?
O911 W11 O811 88.0(7) . . ?
O101 W11 O811 155.5(7) . . ?
O11 W11 O2P 169.6(7) . . ?
O711 W11 O2P 70.8(5) . . ?
O911 W11 O2P 82.8(6) . . ?
O101 W11 O2P 82.4(5) . . ?
O811 W11 O2P 73.5(6) . . ?
O2P P O1P 110.0(9) . . ?
O2P P O4P 108.2(8) . . ?
O1P P O4P 109.6(8) . . ?
O2P P O3P 109.8(9) . . ?
O1P P O3P 109.9(8) . . ?
O4P P O3P 109.4(8) . . ?
P O1P W1 129.2(9) . . ?
P O1P W2 127.5(9) . . ?
W1 O1P W2 91.6(5) . . ?
P O2P W7 126.1(8) . . ?
P O2P W8 126.7(8) . . ?
W7 O2P W8 89.0(5) . . ?
P O2P W11 125.9(8) . . ?
W7 O2P W11 90.2(5) . . ?
W8 O2P W11 86.5(4) . . ?
P O3P W5 127.7(9) . . ?
P O3P W6 125.6(8) . . ?
W5 O3P W6 90.3(5) . . ?
P O3P W10 124.3(8) . . ?
W5 O3P W10 87.7(5) . . ?
W6 O3P W10 89.4(5) . . ?
P O4P W9 128.5(8) . . ?
P O4P W3 125.0(8) . . ?
W9 O4P W3 90.8(5) . . ?
P O4P W4 123.0(8) . . ?
W9 O4P W4 89.1(4) . . ?
W3 O4P W4 88.7(5) . . ?
W1 O12 W2 120.9(8) . . ?
W3 O13 W1 152.2(8) . . ?
W8 O18 W1 154.4(8) . . ?
W4 O24 W2 153.2(9) . . ?
W5 O25 W2 153.6(9) . . ?
W4 O34 W3 124.9(8) . . ?
W3 O38 W8 146.3(8) . . ?
W9 O39 W3 124.3(8) . . ?
W4 O45 W5 147.7(8) . . ?
W9 O49 W4 125.1(8) . . ?
W5 O56 W6 125.8(8) . . ?
W7 O67 W6 145.1(9) . . ?
W8 O78 W7 125.5(9) . . ?
W10 O101 W11 152.5(9) . . ?
W5 O510 W10 126.4(8) . . ?
W10 O610 W6 126.0(9) . . ?
W11 O711 W7 127.7(8) . . ?
W11 O811 W8 124.5(9) . . ?
W9 O910 W10 154.3(10) . . ?
W11 O911 W9 151.8(9) . . ?
N1A C1G N1B 116.9(26) . . ?
N1A C1G N1C 121.2(26) . . ?
N1B C1G N1C 121.5(26) . . ?
N2B C2G N2C 151.4(54) . . ?
N2C C2G N2A 101.7(42) . . ?
N3A C3G N3C 125.1(29) . . ?
N3A C3G N3B 121.6(28) . . ?
N3C C3G N3B 113.1(28) . . ?
N4B C4G N4C 119.0(27) . . ?
N4B C4G N4A 117.7(26) . . ?
N4C C4G N4A 123.3(26) . . ?
N5B C5G N5C 128.2(33) . . ?
N5B C5G N5A 117.9(33) . . ?
N5C C5G N5A 113.5(30) . . ?

loop_
_geom_bond_atom_site_label_1
_geom_bond_atom_site_label_2
_geom_bond_distance
_geom_bond_site_symmetry_2
_geom_bond_publ_flag
Rh1 O1RH 1.98(2) . ?
Rh1 O7RH 1.997(15) . ?
Rh1 O1C1 2.00(2) . ?
Rh1 O1C2 2.01(2) . ?
Rh1 S1 2.465(6) . ?
Rh1 Rh2 2.525(2) . ?
Rh2 O2RH 2.00(2) . ?
Rh2 O2C1 2.00(2) . ?
Rh2 O6RH 2.007(14) . ?
Rh2 O2C2 2.03(2) . ?
Rh2 S2 2.535(6) . ?
O1RH W1 1.76(2) . ?
O2RH W2 1.762(14) . ?
O6RH W6 1.750(14) . ?
O7RH W7 1.746(15) . ?
O1C1 C1A 1.30(3) . ?
O2C1 C1A 1.32(3) . ?
C1A C1B 1.55(4) . ?
O1C2 C2A 1.26(3) . ?
O2C2 C2A 1.25(3) . ?
C2A C2B 1.54(4) . ?
S1 O1S1 1.50(2) . ?
S1 C2S1 1.75(3) . ?
S1 C1S1 1.76(3) . ?
S2 O1S2 1.51(2) . ?
S2 C1S2 1.79(3) . ?
S2 C2S2 1.79(3) . ?
W1 O1 1.73(2) . ?
W1 O12 1.92(2) . ?
W1 O18 1.956(14) . ?
W1 O13 2.055(14) . ?
W1 O1P 2.34(2) . ?
W2 O2 1.72(2) . ?
W2 O25 1.933(15) . ?
W2 O12 1.95(2) . ?
W2 O24 2.026(14) . ?
W2 O1P 2.35(2) . ?
W3 O3 1.71(2) . ?
W3 O13 1.810(14) . ?
W3 O38 1.92(2) . ?
W3 O34 1.94(2) . ?
W3 O39 1.950(15) . ?
W3 O4P 2.416(14) . ?
W4 O4 1.70(2) . ?
W4 O24 1.831(14) . ?
W4 O45 1.90(2) . ?
W4 O34 1.92(2) . ?
W4 O49 1.936(14) . ?
W4 O4P 2.477(14) . ?
W5 O5 1.71(2) . ?
W5 O510 1.88(2) . ?
W5 O25 1.888(14) . ?
W5 O56 1.926(15) . ?
W5 O45 1.93(2) . ?
W5 O3P 2.41(2) . ?
W6 O6 1.74(2) . ?
W6 O56 1.929(15) . ?
W6 O67 1.94(2) . ?
W6 O610 2.05(2) . ?
W6 O3P 2.429(15) . ?
W7 O7 1.70(2) . ?
W7 O67 1.88(2) . ?
W7 O78 1.94(2) . ?
W7 O711 2.045(14) . ?
W7 O2P 2.417(14) . ?
W8 O8 1.72(2) . ?
W8 O18 1.854(14) . ?
W8 O78 1.91(2) . ?
W8 O38 1.924(15) . ?
W8 O811 1.94(2) . ?
W8 O2P 2.464(14) . ?
W9 O9 1.710(15) . ?
W9 O910 1.84(2) . ?
W9 O911 1.91(2) . ?
W9 O49 1.93(2) . ?
W9 O39 1.94(2) . ?
W9 O4P 2.415(13) . ?
W10 O10 1.71(2) . ?
W10 O610 1.87(2) . ?
W10 O101 1.90(2) . ?
W10 O510 1.95(2) . ?
W10 O910 1.95(2) . ?
W10 O3P 2.528(14) . ?
W11 O11 1.72(2) . ?
W11 O711 1.871(14) . ?
W11 O911 1.90(2) . ?
W11 O101 1.93(2) . ?
W11 O811 1.93(2) . ?
W11 O2P 2.544(13) . ?
P O2P 1.50(2) . ?
P O1P 1.518(15) . ?
P O4P 1.535(14) . ?
P O3P 1.54(2) . ?
C1G N1A 1.32(4) . ?
C1G N1B 1.33(4) . ?
C1G N1C 1.34(4) . ?
C2G N2B 1.20(7) . ?
C2G N2C 1.33(6) . ?
C2G N2A 1.40(6) . ?
C3G N3A 1.22(4) . ?
C3G N3C 1.32(4) . ?
C3G N3B 1.39(4) . ?
C4G N4B 1.30(4) . ?
C4G N4C 1.34(4) . ?
C4G N4A 1.36(4) . ?
C5G N5B 1.23(5) . ?
C5G N5C 1.41(4) . ?
C5G N5A 1.49(5) . ?
O1WA O1WB 1.64(7) . ?
